data_4506726
loop_
_publ_author_name
'Akiri, Kalyanachakravarthi'
'Cherukuvada, Suryanarayan'
'Rana, Soumendra'
'Nangia, Ashwini'

_publ_section_title
;
 Crystal Structures of Pyridine Sulfonamides and Sulfonic Acids
;
_journal_issue 9
_journal_name_full 'Crystal Growth &amp; Design'
_journal_page_first 4567
_journal_paper_doi 10.1021/cg3007603
_journal_volume 12
_journal_year 2012
_chemical_formula_sum 'C5 H6 N2 O2 S'
_chemical_formula_weight 158.18
_chemical_name_systematic
; 
 ? 
;
_space_group_IT_number 2
_symmetry_cell_setting triclinic
_symmetry_space_group_name_Hall '-P 1'
_symmetry_space_group_name_H-M 'P -1'
_atom_sites_solution_hydrogens geom
_atom_sites_solution_primary direct
_atom_sites_solution_secondary difmap
_audit_creation_method SHELXL-97
_cell_angle_alpha 108.250(2)
_cell_angle_beta 94.716(3)
_cell_angle_gamma 96.499(3)
_cell_formula_units_Z 2
_cell_length_a 4.9893(9)
_cell_length_b 7.0628(16)
_cell_length_c 9.7308(16)
_cell_measurement_reflns_used 2786
_cell_measurement_temperature 100(2)
_cell_measurement_theta_max 26.05
_cell_measurement_theta_min 2.22
_cell_volume 321.03(11)
_computing_cell_refinement 'Bruker SMART'
_computing_data_collection 'Bruker SMART'
_computing_data_reduction 'Bruker SAINT'
_computing_molecular_graphics 'Bruker SHELXTL'
_computing_publication_material 'Bruker SHELXTL'
_computing_structure_refinement 'SHELXL-97 (Sheldrick, 1997)'
_computing_structure_solution 'SHELXS-97 (Sheldrick, 1990)'
_diffrn_ambient_temperature 100(2)
_diffrn_measured_fraction_theta_full 0.996
_diffrn_measured_fraction_theta_max 0.996
_diffrn_measurement_device_type 'CCD area detector'
_diffrn_measurement_method 'phi and omega scans'
_diffrn_radiation_monochromator graphite
_diffrn_radiation_source 'fine-focus sealed tube'
_diffrn_radiation_type MoK\a
_diffrn_radiation_wavelength 0.71073
_diffrn_reflns_av_R_equivalents 0.0186
_diffrn_reflns_av_sigmaI/netI 0.0181
_diffrn_reflns_limit_h_max 6
_diffrn_reflns_limit_h_min -6
_diffrn_reflns_limit_k_max 8
_diffrn_reflns_limit_k_min -8
_diffrn_reflns_limit_l_max 11
_diffrn_reflns_limit_l_min -11
_diffrn_reflns_number 3306
_diffrn_reflns_theta_full 26.05
_diffrn_reflns_theta_max 26.05
_diffrn_reflns_theta_min 2.22
_exptl_absorpt_coefficient_mu 0.435
_exptl_absorpt_correction_T_max 0.9417
_exptl_absorpt_correction_T_min 0.8735
_exptl_absorpt_correction_type multi-scan
_exptl_absorpt_process_details SADABS
_exptl_crystal_density_diffrn 1.636
_exptl_crystal_density_method 'not measured'
_exptl_crystal_F_000 164
_exptl_crystal_size_max 0.32
_exptl_crystal_size_mid 0.24
_exptl_crystal_size_min 0.14
_refine_diff_density_max 0.292
_refine_diff_density_min -0.449
_refine_diff_density_rms 0.073
_refine_ls_extinction_method none
_refine_ls_goodness_of_fit_ref 1.094
_refine_ls_hydrogen_treatment mixed
_refine_ls_matrix_type full
_refine_ls_number_parameters 99
_refine_ls_number_reflns 1247
_refine_ls_number_restraints 0
_refine_ls_restrained_S_all 1.094
_refine_ls_R_factor_all 0.0305
_refine_ls_R_factor_gt 0.0297
_refine_ls_shift/su_max 0.000
_refine_ls_shift/su_mean 0.000
_refine_ls_structure_factor_coef Fsqd
_refine_ls_weighting_details 'calc w=1/[\s^2^(Fo^2^)+(0.0355P)^2^+0.2574P] where P=(Fo^2^+2Fc^2^)/3'
_refine_ls_weighting_scheme calc
_refine_ls_wR_factor_gt 0.0759
_refine_ls_wR_factor_ref 0.0765
_reflns_number_gt 1210
_reflns_number_total 1247
_reflns_threshold_expression >2sigma(I)
_cod_data_source_file cg3007603_si_008.cif
_cod_data_source_block 3-pyridine-sulfonamide
_cod_depositor_comments
;
The following automatic conversions were performed:

'_symmetry_cell_setting' value 'Triclinic' changed to 'triclinic'
according to /home/saulius/struct/CIF-dictionaries/cif_core.dic
dictionary named 'cif_core.dic' version 2.4.2 from
2011-04-26.

'_exptl_absorpt_correction_type' value 'Multi-scan'
changed to 'multi-scan' according to
/home/saulius/struct/CIF-dictionaries/cif_core.dic dictionary named
'cif_core.dic' version 2.4.2 from 2011-04-26.

Automatic conversion script
Id: cif_fix_values 1891 2012-01-12 08:04:46Z andrius 
;
_cod_original_sg_symbol_H-M P-1
_cod_database_code 4506726

loop_
_symmetry_equiv_pos_as_xyz
'x, y, z'
'-x, -y, -z'

loop_
_atom_site_label
_atom_site_type_symbol
_atom_site_fract_x
_atom_site_fract_y
_atom_site_fract_z
_atom_site_U_iso_or_equiv
_atom_site_adp_type
_atom_site_occupancy
_atom_site_symmetry_multiplicity
_atom_site_calc_flag
_atom_site_refinement_flags
C1 C 0.0871(3) 0.8023(2) 0.40072(17) 0.0169(3) Uani 1 1 d .
H1 H 0.2309 0.8950 0.4656 0.020 Uiso 1 1 calc R
C2 C 0.0533(3) 0.7955(2) 0.25600(17) 0.0152(3) Uani 1 1 d .
C3 C -0.1492(3) 0.6565(3) 0.15827(18) 0.0193(3) Uani 1 1 d .
H3 H -0.1749 0.6490 0.0588 0.023 Uiso 1 1 calc R
C4 C -0.3127(3) 0.5287(3) 0.20991(18) 0.0206(4) Uani 1 1 d .
H4 H -0.4511 0.4292 0.1461 0.025 Uiso 1 1 calc R
C5 C -0.2701(3) 0.5492(2) 0.35668(19) 0.0201(4) Uani 1 1 d .
H5 H -0.3859 0.4631 0.3917 0.024 Uiso 1 1 calc R
H2A H 0.081(4) 1.224(3) 0.313(3) 0.025(5) Uiso 1 1 d .
H2B H -0.031(5) 1.145(3) 0.166(2) 0.024(5) Uiso 1 1 d .
N1 N -0.0754(3) 0.6830(2) 0.45208(15) 0.0196(3) Uani 1 1 d .
N2 N 0.1063(3) 1.1673(2) 0.22289(16) 0.0180(3) Uani 1 1 d .
O1 O 0.5063(2) 1.03470(18) 0.29816(13) 0.0211(3) Uani 1 1 d .
O2 O 0.2659(2) 0.88245(18) 0.04655(12) 0.0210(3) Uani 1 1 d .
S1 S 0.25790(7) 0.97227(6) 0.20014(4) 0.01570(15) Uani 1 1 d .

loop_
_atom_site_aniso_label
_atom_site_aniso_U_11
_atom_site_aniso_U_22
_atom_site_aniso_U_33
_atom_site_aniso_U_23
_atom_site_aniso_U_13
_atom_site_aniso_U_12
C1 0.0188(8) 0.0156(7) 0.0152(8) 0.0038(6) -0.0004(6) 0.0038(6)
C2 0.0139(7) 0.0164(7) 0.0156(8) 0.0053(6) 0.0023(6) 0.0035(6)
C3 0.0191(8) 0.0238(8) 0.0136(8) 0.0048(6) -0.0001(6) 0.0029(6)
C4 0.0173(8) 0.0191(8) 0.0212(9) 0.0025(6) -0.0006(6) -0.0007(6)
C5 0.0211(9) 0.0165(8) 0.0228(9) 0.0064(6) 0.0049(7) 0.0024(6)
N1 0.0261(8) 0.0170(7) 0.0164(7) 0.0059(5) 0.0029(6) 0.0043(6)
N2 0.0180(7) 0.0208(7) 0.0150(7) 0.0064(6) 0.0004(6) 0.0015(6)
O1 0.0142(6) 0.0277(6) 0.0199(6) 0.0082(5) -0.0021(5) -0.0007(5)
O2 0.0206(6) 0.0275(6) 0.0147(6) 0.0064(5) 0.0044(5) 0.0025(5)
S1 0.0132(2) 0.0202(2) 0.0132(2) 0.00558(16) 0.00084(15) 0.00064(15)

loop_
_atom_type_symbol
_atom_type_description
_atom_type_scat_dispersion_real
_atom_type_scat_dispersion_imag
_atom_type_scat_source
C C 0.0033 0.0016 'International Tables Vol C Tables 4.2.6.8 and 6.1.1.4'
H H 0.0000 0.0000 'International Tables Vol C Tables 4.2.6.8 and 6.1.1.4'
N N 0.0061 0.0033 'International Tables Vol C Tables 4.2.6.8 and 6.1.1.4'
O O 0.0106 0.0060 'International Tables Vol C Tables 4.2.6.8 and 6.1.1.4'
S S 0.1246 0.1234 'International Tables Vol C Tables 4.2.6.8 and 6.1.1.4'

loop_
_geom_angle_atom_site_label_1
_geom_angle_atom_site_label_2
_geom_angle_atom_site_label_3
_geom_angle
N1 C1 C2 122.45(15)
N1 C1 H1 118.8
C2 C1 H1 118.8
C3 C2 C1 119.72(15)
C3 C2 S1 120.53(13)
C1 C2 S1 119.67(12)
C4 C3 C2 118.04(15)
C4 C3 H3 121.0
C2 C3 H3 121.0
C3 C4 C5 118.54(15)
C3 C4 H4 120.7
C5 C4 H4 120.7
N1 C5 C4 123.92(16)
N1 C5 H5 118.0
C4 C5 H5 118.0
C1 N1 C5 117.28(14)
S1 N2 H2A 113.1(14)
S1 N2 H2B 112.7(15)
H2A N2 H2B 113(2)
O1 S1 O2 119.82(7)
O1 S1 N2 107.11(8)
O2 S1 N2 107.65(8)
O1 S1 C2 107.17(7)
O2 S1 C2 106.78(7)
N2 S1 C2 107.82(8)

loop_
_geom_bond_atom_site_label_1
_geom_bond_atom_site_label_2
_geom_bond_distance
C1 N1 1.338(2)
C1 C2 1.390(2)
C1 H1 0.9500
C2 C3 1.386(2)
C2 S1 1.7677(16)
C3 C4 1.385(2)
C3 H3 0.9500
C4 C5 1.385(2)
C4 H4 0.9500
C5 N1 1.339(2)
C5 H5 0.9500
N2 S1 1.6098(15)
N2 H2A 0.87(2)
N2 H2B 0.81(2)
O1 S1 1.4347(12)
O2 S1 1.4351(12)

loop_
_cod_related_entry_id
_cod_related_entry_database
_cod_related_entry_code
1 ChemSpider 202856
